data_7701676
loop_
_publ_author_name
'Le Coz, Erwann'
'Roueindeji, Hanieh'
'Roisnel, Thierry'
'Dorcet, Vincent'
'Carpentier, Jean-Fran\,cois'
'Sarazin, Yann'

_publ_section_title
;
 Barium complexes with crown-ether-functionalised amidinate and
 iminoanilide ligands for the hydrophosphination of vinylarenes.
;
_journal_issue 25
_journal_name_full 'Dalton transactions (Cambridge, England : 2003)'
_journal_page_first 9173
_journal_page_last 9180
_journal_paper_doi 10.1039/c9dt01512d
_journal_volume 48
_journal_year 2019
_chemical_compound_source 'synthesis as described'
_chemical_formula_moiety 'C31 H47 N3 O4'
_chemical_formula_sum 'C31 H47 N3 O4'
_chemical_formula_weight 525.71
_space_group_crystal_system triclinic
_space_group_IT_number 2
_space_group_name_Hall '-P 1'
_space_group_name_H-M_alt 'P -1'
_atom_sites_solution_hydrogens mixed
_atom_sites_solution_primary dual
_atom_sites_solution_secondary difmap
_audit_update_record
;
2019-05-13 deposited with the CCDC.	2019-05-14 downloaded from the CCDC.
;
_cell_angle_alpha 82.635(3)
_cell_angle_beta 89.876(3)
_cell_angle_gamma 78.763(3)
_cell_formula_units_Z 4
_cell_length_a 8.4534(7)
_cell_length_b 15.7051(16)
_cell_length_c 23.035(2)
_cell_measurement_reflns_used 9971
_cell_measurement_temperature 150(2)
_cell_measurement_theta_max 27.47
_cell_measurement_theta_min 2.67
_cell_measurement_wavelength 0.71073
_cell_volume 2974.0(5)
_computing_cell_refinement 'APEX3 (Bruker, 2015); SAINT (Bruker, 2014)'
_computing_data_collection 'SAINT (Bruker, 2014)'
_computing_data_reduction 'SAINT (Bruker, 2014)'
_computing_molecular_graphics 'SXGRAPH (Farrugia, 1999), Mercury (CSD, 2016)'
_computing_publication_material 'CRYSCALC (T. Roisnel, local program, 2017)'
_computing_structure_refinement 'SHELXL-2017/1 (Sheldrick, 2017)'
_computing_structure_solution 'SHELXT (Sheldrick, 2015)'
_diffrn_ambient_temperature 150(2)
_diffrn_detector '(CMOS) PHOTON 100'
_diffrn_measured_fraction_theta_full 0.998
_diffrn_measured_fraction_theta_max 0.997
_diffrn_measurement_device_type 'D8 VENTURE Bruker AXS'
_diffrn_measurement_method 'rotation images'
_diffrn_radiation_monochromator 'multilayer monochromator'
_diffrn_radiation_probe x-ray
_diffrn_radiation_source 'Incoatec microfocus sealed tube'
_diffrn_radiation_type MoK\a
_diffrn_radiation_wavelength 0.71073
_diffrn_reflns_av_R_equivalents 0.1256
_diffrn_reflns_av_unetI/netI 0.0944
_diffrn_reflns_limit_h_max 10
_diffrn_reflns_limit_h_min -10
_diffrn_reflns_limit_k_max 20
_diffrn_reflns_limit_k_min -20
_diffrn_reflns_limit_l_max 29
_diffrn_reflns_limit_l_min -29
_diffrn_reflns_number 62869
_diffrn_reflns_theta_full 25.242
_diffrn_reflns_theta_max 27.481
_diffrn_reflns_theta_min 3.003
_exptl_absorpt_coefficient_mu 0.077
_exptl_absorpt_correction_T_max 0.992
_exptl_absorpt_correction_T_min 0.518
_exptl_absorpt_correction_type multi-scan
_exptl_absorpt_process_details
;
  [Sheldrick, G.M. (2014). SADABS Bruker AXS Inc., Madison, Wisconsin, USA]
;
_exptl_crystal_colour colourless
_exptl_crystal_density_diffrn 1.174
_exptl_crystal_description prism
_exptl_crystal_F_000 1144
_exptl_crystal_size_max 0.480
_exptl_crystal_size_mid 0.220
_exptl_crystal_size_min 0.110
_refine_diff_density_max 1.396
_refine_diff_density_min -0.570
_refine_diff_density_rms 0.130
_refine_ls_extinction_method none
_refine_ls_goodness_of_fit_ref 1.149
_refine_ls_hydrogen_treatment mixed
_refine_ls_matrix_type full
_refine_ls_number_parameters 699
_refine_ls_number_reflns 13555
_refine_ls_number_restraints 0
_refine_ls_restrained_S_all 1.149
_refine_ls_R_factor_all 0.1465
_refine_ls_R_factor_gt 0.1037
_refine_ls_shift/su_max 0.011
_refine_ls_shift/su_mean 0.000
_refine_ls_structure_factor_coef Fsqd
_refine_ls_weighting_details 'w=1/[\s^2^(Fo^2^)+(0.2000P)^2^] where P=(Fo^2^+2Fc^2^)/3'
_refine_ls_weighting_scheme calc
_refine_ls_wR_factor_gt 0.2880
_refine_ls_wR_factor_ref 0.3265
_reflns_Friedel_coverage 0.000
_reflns_number_gt 8877
_reflns_number_total 13555
_reflns_threshold_expression >2sigma(I)
_cod_data_source_file c9dt01512d2.cif
_cod_data_source_block HR_YS_203
_cod_original_cell_volume 2973.9(5)
_cod_database_code 7701676

loop_
_space_group_symop_operation_xyz
'x, y, z'
'-x, -y, -z'

loop_
_atom_site_label
_atom_site_type_symbol
_atom_site_fract_x
_atom_site_fract_y
_atom_site_fract_z
_atom_site_U_iso_or_equiv
_atom_site_adp_type
_atom_site_occupancy
_atom_site_site_symmetry_order
_atom_site_calc_flag
_atom_site_refinement_flags_posn
_atom_site_refinement_flags_adp
N1 N 0.2831(3) 0.15143(15) 0.32358(10) 0.0146(5) Uani 1 1 d . .
C2 C 0.2598(4) 0.0808(2) 0.29032(13) 0.0215(7) Uani 1 1 d . .
H2A H 0.354841 0.066982 0.265539 0.026 Uiso 1 1 calc R U
H2B H 0.164648 0.102911 0.263791 0.026 Uiso 1 1 calc R U
C3 C 0.2362(4) -0.0027(2) 0.32593(14) 0.0216(7) Uani 1 1 d . .
H3A H 0.141453 0.009351 0.351083 0.026 Uiso 1 1 calc R U
H3B H 0.216184 -0.044807 0.299605 0.026 Uiso 1 1 calc R U
O4 O 0.3756(3) -0.03885(14) 0.36100(11) 0.0276(6) Uani 1 1 d . .
C5 C 0.3800(4) -0.1269(2) 0.38566(15) 0.0259(7) Uani 1 1 d . .
H5A H 0.444772 -0.167221 0.360985 0.031 Uiso 1 1 calc R U
H5B H 0.269208 -0.138902 0.387246 0.031 Uiso 1 1 calc R U
C6 C 0.4530(4) -0.1417(2) 0.44603(15) 0.0234(7) Uani 1 1 d . .
H6A H 0.487028 -0.205157 0.459177 0.028 Uiso 1 1 calc R U
H6B H 0.548781 -0.114171 0.446569 0.028 Uiso 1 1 calc R U
O7 O 0.3333(3) -0.10325(16) 0.48360(10) 0.0269(5) Uani 1 1 d . .
C8 C 0.3929(4) -0.0955(2) 0.53942(14) 0.0256(7) Uani 1 1 d . .
H8A H 0.484675 -0.064619 0.535500 0.031 Uiso 1 1 calc R U
H8B H 0.430905 -0.154248 0.561592 0.031 Uiso 1 1 calc R U
C9 C 0.2592(4) -0.0450(2) 0.57070(14) 0.0285(8) Uani 1 1 d . .
H9A H 0.163900 -0.073083 0.571304 0.034 Uiso 1 1 calc R U
H9B H 0.293295 -0.043989 0.611653 0.034 Uiso 1 1 calc R U
O10 O 0.2189(3) 0.04234(15) 0.54092(10) 0.0245(5) Uani 1 1 d . .
C11 C 0.0599(4) 0.0860(2) 0.54771(13) 0.0227(7) Uani 1 1 d . .
H11A H 0.039904 0.091165 0.589590 0.027 Uiso 1 1 calc R U
H11B H -0.016822 0.052488 0.533636 0.027 Uiso 1 1 calc R U
C12 C 0.0359(4) 0.1755(2) 0.51293(13) 0.0216(7) Uani 1 1 d . .
H12A H -0.062362 0.212117 0.526610 0.026 Uiso 1 1 calc R U
H12B H 0.128507 0.202551 0.521170 0.026 Uiso 1 1 calc R U
O13 O 0.0207(2) 0.17672(14) 0.45102(9) 0.0197(5) Uani 1 1 d . .
C14 C 0.1688(3) 0.1489(2) 0.42275(12) 0.0166(6) Uani 1 1 d . .
H14A H 0.200411 0.084254 0.429008 0.020 Uiso 1 1 calc R U
H14B H 0.255903 0.173730 0.438771 0.020 Uiso 1 1 calc R U
C15 C 0.1411(4) 0.18151(19) 0.35785(13) 0.0169(6) Uani 1 1 d . .
H15A H 0.047541 0.160343 0.343336 0.020 Uiso 1 1 calc R U
H15B H 0.115126 0.246315 0.352213 0.020 Uiso 1 1 calc R U
C16 C 0.3244(4) 0.22226(19) 0.28278(12) 0.0172(6) Uani 1 1 d . .
H16A H 0.224424 0.257122 0.262932 0.021 Uiso 1 1 calc R U
H16B H 0.394862 0.196766 0.252455 0.021 Uiso 1 1 calc R U
C17 C 0.4098(4) 0.2828(2) 0.31211(13) 0.0211(7) Uani 1 1 d . .
H17A H 0.341221 0.308444 0.342845 0.025 Uiso 1 1 calc R U
H17B H 0.512507 0.249340 0.330754 0.025 Uiso 1 1 calc R U
N18 N 0.4418(3) 0.35233(16) 0.26781(10) 0.0163(5) Uani 1 1 d . .
C19 C 0.3698(3) 0.42977(19) 0.27254(12) 0.0146(6) Uani 1 1 d . .
H19 H 0.306345 0.438518 0.306150 0.018 Uiso 1 1 calc R U
C20 C 0.3768(3) 0.50681(18) 0.23016(12) 0.0119(6) Uani 1 1 d . .
C21 C 0.2872(4) 0.5876(2) 0.24130(14) 0.0195(6) Uani 1 1 d . .
H21 H 0.225260 0.589882 0.275726 0.023 Uiso 1 1 calc R U
C22 C 0.2854(4) 0.6642(2) 0.20413(15) 0.0241(7) Uani 1 1 d . .
H22 H 0.223811 0.718186 0.212845 0.029 Uiso 1 1 calc R U
C23 C 0.3764(4) 0.6604(2) 0.15331(15) 0.0252(7) Uani 1 1 d . .
H23 H 0.377019 0.712403 0.127317 0.030 Uiso 1 1 calc R U
C24 C 0.4657(4) 0.5814(2) 0.14060(13) 0.0206(7) Uani 1 1 d . .
H24 H 0.526041 0.580067 0.105774 0.025 Uiso 1 1 calc R U
C25 C 0.4688(3) 0.50306(18) 0.17823(12) 0.0117(6) Uani 1 1 d . .
N26 N 0.5563(3) 0.42471(16) 0.16598(10) 0.0155(5) Uani 1 1 d . .
H26 H 0.546(4) 0.381(2) 0.1888(16) 0.019 Uiso 1 1 d . U
C27 C 0.6438(4) 0.41203(18) 0.11365(12) 0.0147(6) Uani 1 1 d . .
C28 C 0.7992(4) 0.43133(19) 0.10927(14) 0.0200(7) Uani 1 1 d . .
C29 C 0.8848(4) 0.4152(2) 0.05872(17) 0.0294(8) Uani 1 1 d . .
H29 H 0.988732 0.429381 0.054353 0.035 Uiso 1 1 calc R U
C30 C 0.8213(5) 0.3790(2) 0.01522(16) 0.0339(9) Uani 1 1 d . .
H30 H 0.883332 0.366281 -0.018145 0.041 Uiso 1 1 calc R U
C31 C 0.6674(4) 0.3610(2) 0.01959(14) 0.0251(7) Uani 1 1 d . .
H31 H 0.624389 0.337085 -0.011291 0.030 Uiso 1 1 calc R U
C32 C 0.5744(4) 0.37740(19) 0.06855(13) 0.0163(6) Uani 1 1 d . .
C33 C 0.8761(4) 0.4665(2) 0.15812(15) 0.0242(7) Uani 1 1 d . .
H33 H 0.789469 0.486937 0.185620 0.029 Uiso 1 1 calc R U
C34 C 1.0007(5) 0.3934(3) 0.19240(19) 0.0386(9) Uani 1 1 d . .
H34A H 0.948616 0.344814 0.207565 0.058 Uiso 1 1 calc R U
H34B H 1.045434 0.416091 0.225125 0.058 Uiso 1 1 calc R U
H34C H 1.087780 0.372606 0.166441 0.058 Uiso 1 1 calc R U
C35 C 0.9535(6) 0.5446(3) 0.1353(2) 0.0484(11) Uani 1 1 d . .
H35A H 1.040606 0.525814 0.108853 0.073 Uiso 1 1 calc R U
H35B H 0.997567 0.566730 0.168425 0.073 Uiso 1 1 calc R U
H35C H 0.871843 0.591012 0.114194 0.073 Uiso 1 1 calc R U
C36 C 0.4071(4) 0.3572(2) 0.07367(14) 0.0216(7) Uani 1 1 d . .
H36 H 0.339621 0.402860 0.094591 0.026 Uiso 1 1 calc R U
C37 C 0.3260(5) 0.3592(3) 0.01429(17) 0.0368(9) Uani 1 1 d . .
H37A H 0.322833 0.416435 -0.008882 0.055 Uiso 1 1 calc R U
H37B H 0.215727 0.349394 0.020031 0.055 Uiso 1 1 calc R U
H37C H 0.387263 0.313199 -0.006429 0.055 Uiso 1 1 calc R U
C38 C 0.4123(5) 0.2681(2) 0.11035(16) 0.0308(8) Uani 1 1 d . .
H38A H 0.479799 0.222208 0.091171 0.046 Uiso 1 1 calc R U
H38B H 0.302716 0.256428 0.113975 0.046 Uiso 1 1 calc R U
H38C H 0.457699 0.268639 0.149382 0.046 Uiso 1 1 calc R U
N51 N 0.1872(3) 0.36083(17) 0.67750(11) 0.0200(6) Uani 1 1 d . .
C52 C 0.2551(5) 0.4199(2) 0.70953(15) 0.0352(9) Uani 1 1 d . .
H52A H 0.374225 0.403328 0.709374 0.042 Uiso 1 1 calc R U
H52B H 0.221420 0.412281 0.750754 0.042 Uiso 1 1 calc R U
C53 C 0.2045(6) 0.5161(2) 0.68458(15) 0.0386(10) Uani 1 1 d . .
H53A H 0.085956 0.530864 0.678351 0.046 Uiso 1 1 calc R U
H53B H 0.233961 0.553069 0.712949 0.046 Uiso 1 1 calc R U
O54 O 0.2802(3) 0.53397(15) 0.63111(10) 0.0295(6) Uani 1 1 d . .
C55 C 0.2371(4) 0.6244(2) 0.60939(15) 0.0256(7) Uani 1 1 d . .
H55A H 0.265146 0.659697 0.639096 0.031 Uiso 1 1 calc R U
H55B H 0.119277 0.640659 0.601586 0.031 Uiso 1 1 calc R U
C56 C 0.3240(4) 0.6436(2) 0.55443(15) 0.0252(7) Uani 1 1 d . .
H56A H 0.310064 0.707767 0.543730 0.030 Uiso 1 1 calc R U
H56B H 0.440755 0.619304 0.560784 0.030 Uiso 1 1 calc R U
O57 O 0.2623(3) 0.60541(16) 0.50674(10) 0.0290(6) Uani 1 1 d . .
C58 C 0.3657(4) 0.6081(2) 0.45720(15) 0.0304(8) Uani 1 1 d . .
H58A H 0.475167 0.574654 0.468880 0.036 Uiso 1 1 calc R U
H58B H 0.374074 0.669523 0.443884 0.036 Uiso 1 1 calc R U
C59 C 0.2998(5) 0.5692(2) 0.40686(16) 0.0309(8) Uani 1 1 d . .
H59A H 0.186904 0.599429 0.397537 0.037 Uiso 1 1 calc R U
H59B H 0.364245 0.579107 0.371590 0.037 Uiso 1 1 calc R U
O60 O 0.3051(3) 0.47847(17) 0.42137(11) 0.0340(6) Uani 1 1 d . .
C61 C 0.1593(5) 0.4590(2) 0.44361(15) 0.0321(8) Uani 1 1 d . .
H61A H 0.075482 0.473334 0.412022 0.039 Uiso 1 1 calc R U
H61B H 0.122753 0.495352 0.474987 0.039 Uiso 1 1 calc R U
C62 C 0.1800(5) 0.3641(2) 0.46760(15) 0.0352(9) Uani 1 1 d . .
H62A H 0.072178 0.349310 0.474144 0.042 Uiso 1 1 calc R U
H62B H 0.233970 0.328341 0.438134 0.042 Uiso 1 1 calc R U
O63 O 0.2716(3) 0.34143(16) 0.52097(10) 0.0306(6) Uani 1 1 d . .
C64 C 0.1800(4) 0.3706(2) 0.56976(14) 0.0271(7) Uani 1 1 d . .
H64A H 0.080698 0.345834 0.572904 0.032 Uiso 1 1 calc R U
H64B H 0.148076 0.435239 0.563926 0.032 Uiso 1 1 calc R U
C65 C 0.2816(4) 0.3410(2) 0.62501(13) 0.0244(7) Uani 1 1 d . .
H65A H 0.323810 0.277151 0.628064 0.029 Uiso 1 1 calc R U
H65B H 0.374879 0.370773 0.623205 0.029 Uiso 1 1 calc R U
C66 C 0.1749(4) 0.2803(2) 0.71620(13) 0.0207(7) Uani 1 1 d . .
H66A H 0.121660 0.296311 0.752668 0.025 Uiso 1 1 calc R U
H66B H 0.284830 0.246658 0.726917 0.025 Uiso 1 1 calc R U
C67 C 0.0811(4) 0.2226(2) 0.68851(13) 0.0230(7) Uani 1 1 d . .
H67A H -0.025010 0.257151 0.673660 0.028 Uiso 1 1 calc R U
H67B H 0.140897 0.199250 0.655115 0.028 Uiso 1 1 calc R U
N68 N 0.0584(3) 0.15041(17) 0.73254(11) 0.0184(6) Uani 1 1 d . .
C69 C 0.1326(4) 0.07399(19) 0.72668(12) 0.0160(6) Uani 1 1 d . .
H69 H 0.198880 0.067377 0.693547 0.019 Uiso 1 1 calc R U
C70 C 0.1245(3) -0.00513(19) 0.76697(12) 0.0129(6) Uani 1 1 d . .
C71 C 0.2087(4) -0.0856(2) 0.75338(13) 0.0190(6) Uani 1 1 d . .
H71 H 0.268716 -0.086684 0.718467 0.023 Uiso 1 1 calc R U
C72 C 0.2083(4) -0.1631(2) 0.78838(14) 0.0234(7) Uani 1 1 d . .
H72 H 0.265281 -0.216948 0.777706 0.028 Uiso 1 1 calc R U
C73 C 0.1216(4) -0.1608(2) 0.84037(14) 0.0229(7) Uani 1 1 d . .
H73 H 0.121712 -0.213601 0.865603 0.027 Uiso 1 1 calc R U
C74 C 0.0360(4) -0.08259(19) 0.85535(13) 0.0173(6) Uani 1 1 d . .
H74 H -0.023202 -0.082668 0.890451 0.021 Uiso 1 1 calc R U
C75 C 0.0351(3) -0.00278(18) 0.81942(11) 0.0111(5) Uani 1 1 d . .
N76 N -0.0493(3) 0.07488(16) 0.83345(10) 0.0137(5) Uani 1 1 d . .
H76 H -0.034(4) 0.118(2) 0.8120(16) 0.016 Uiso 1 1 d . U
C77 C -0.1434(3) 0.08659(17) 0.88453(12) 0.0120(6) Uani 1 1 d . .
C78 C -0.3012(3) 0.07120(19) 0.88533(12) 0.0154(6) Uani 1 1 d . .
C79 C -0.3944(4) 0.0888(2) 0.93399(14) 0.0227(7) Uani 1 1 d . .
H79 H -0.501400 0.078333 0.935396 0.027 Uiso 1 1 calc R U
C80 C -0.3329(4) 0.1214(2) 0.98022(14) 0.0239(7) Uani 1 1 d . .
H80 H -0.398827 0.134660 1.012596 0.029 Uiso 1 1 calc R U
C81 C -0.1763(4) 0.1348(2) 0.97957(13) 0.0189(6) Uani 1 1 d . .
H81 H -0.134875 0.156290 1.011910 0.023 Uiso 1 1 calc R U
C82 C -0.0778(3) 0.11732(18) 0.93205(12) 0.0127(6) Uani 1 1 d . .
C83 C -0.3722(4) 0.0370(2) 0.83451(13) 0.0190(6) Uani 1 1 d . .
H83 H -0.280863 0.010243 0.810858 0.023 Uiso 1 1 calc R U
C84 C -0.4783(5) 0.1113(3) 0.79491(18) 0.0422(10) Uani 1 1 d . .
H84A H -0.568786 0.138711 0.817199 0.063 Uiso 1 1 calc R U
H84B H -0.519869 0.087970 0.761853 0.063 Uiso 1 1 calc R U
H84C H -0.414581 0.155036 0.780191 0.063 Uiso 1 1 calc R U
C85 C -0.4684(6) -0.0335(3) 0.85550(18) 0.0425(10) Uani 1 1 d . .
H85A H -0.402881 -0.078261 0.883892 0.064 Uiso 1 1 calc R U
H85B H -0.497050 -0.060589 0.821993 0.064 Uiso 1 1 calc R U
H85C H -0.566964 -0.006922 0.874076 0.064 Uiso 1 1 calc R U
C86 C 0.0942(4) 0.1325(2) 0.93108(12) 0.0173(6) Uani 1 1 d . .
H86 H 0.160751 0.085673 0.910867 0.021 Uiso 1 1 calc R U
C87 C 0.1033(4) 0.2205(2) 0.89563(15) 0.0284(8) Uani 1 1 d . .
H87A H 0.061920 0.222018 0.855724 0.043 Uiso 1 1 calc R U
H87B H 0.215724 0.227951 0.894274 0.043 Uiso 1 1 calc R U
H87C H 0.038094 0.267863 0.914152 0.043 Uiso 1 1 calc R U
C88 C 0.1687(4) 0.1264(2) 0.99247(14) 0.0254(7) Uani 1 1 d . .
H88A H 0.111716 0.174704 1.012239 0.038 Uiso 1 1 calc R U
H88B H 0.282841 0.130011 0.989280 0.038 Uiso 1 1 calc R U
H88C H 0.159014 0.070470 1.015146 0.038 Uiso 1 1 calc R U

loop_
_atom_site_aniso_label
_atom_site_aniso_U_11
_atom_site_aniso_U_22
_atom_site_aniso_U_33
_atom_site_aniso_U_23
_atom_site_aniso_U_13
_atom_site_aniso_U_12
N1 0.0214(13) 0.0137(12) 0.0081(12) 0.0030(9) 0.0045(9) -0.0051(10)
C2 0.0300(17) 0.0197(16) 0.0147(15) -0.0022(12) 0.0000(13) -0.0047(13)
C3 0.0265(16) 0.0185(16) 0.0201(16) -0.0018(12) 0.0015(13) -0.0058(13)
O4 0.0295(13) 0.0202(12) 0.0319(14) 0.0050(10) -0.0025(10) -0.0073(10)
C5 0.0324(18) 0.0180(16) 0.0268(18) -0.0050(13) 0.0051(14) -0.0026(14)
C6 0.0194(15) 0.0144(15) 0.0344(19) 0.0003(13) 0.0024(13) -0.0009(12)
O7 0.0174(11) 0.0436(15) 0.0190(12) -0.0047(10) -0.0042(9) -0.0040(10)
C8 0.0314(18) 0.0235(17) 0.0199(17) 0.0071(13) -0.0105(14) -0.0070(14)
C9 0.040(2) 0.0327(19) 0.0142(16) 0.0070(13) -0.0063(14) -0.0170(16)
O10 0.0225(11) 0.0245(12) 0.0257(13) 0.0069(9) 0.0018(9) -0.0094(9)
C11 0.0272(17) 0.0344(19) 0.0088(14) -0.0032(13) 0.0045(12) -0.0118(14)
C12 0.0221(16) 0.0298(18) 0.0118(15) -0.0064(13) 0.0035(12) 0.0000(13)
O13 0.0147(10) 0.0329(13) 0.0087(10) 0.0013(9) -0.0001(8) -0.0005(9)
C14 0.0144(14) 0.0236(16) 0.0098(14) 0.0002(11) 0.0034(11) -0.0003(12)
C15 0.0186(15) 0.0168(15) 0.0129(14) 0.0051(11) 0.0024(11) -0.0026(12)
C16 0.0257(16) 0.0190(15) 0.0065(13) 0.0035(11) 0.0022(11) -0.0064(12)
C17 0.0369(18) 0.0201(16) 0.0074(14) 0.0041(11) 0.0055(12) -0.0123(14)
N18 0.0236(13) 0.0187(13) 0.0070(11) 0.0028(9) 0.0021(9) -0.0079(10)
C19 0.0185(14) 0.0192(15) 0.0081(13) -0.0020(11) 0.0034(11) -0.0083(12)
C20 0.0122(13) 0.0167(14) 0.0077(13) -0.0019(10) -0.0007(10) -0.0049(11)
C21 0.0187(15) 0.0244(17) 0.0152(15) -0.0060(12) 0.0018(12) -0.0012(12)
C22 0.0285(17) 0.0162(16) 0.0249(17) -0.0061(13) 0.0010(13) 0.0046(13)
C23 0.0381(19) 0.0137(15) 0.0201(17) 0.0054(12) 0.0033(14) -0.0010(13)
C24 0.0299(17) 0.0178(16) 0.0127(15) 0.0036(12) 0.0034(12) -0.0049(13)
C25 0.0166(14) 0.0120(13) 0.0070(13) -0.0002(10) -0.0012(10) -0.0051(11)
N26 0.0270(14) 0.0114(12) 0.0070(12) 0.0018(9) 0.0079(10) -0.0036(10)
C27 0.0221(15) 0.0118(14) 0.0076(13) 0.0031(10) 0.0064(11) -0.0002(11)
C28 0.0226(16) 0.0132(15) 0.0221(16) 0.0032(12) 0.0062(12) -0.0022(12)
C29 0.0243(17) 0.0284(18) 0.035(2) -0.0028(15) 0.0159(15) -0.0051(14)
C30 0.036(2) 0.035(2) 0.028(2) -0.0042(16) 0.0244(16) -0.0019(16)
C31 0.0354(19) 0.0251(17) 0.0132(16) -0.0038(13) 0.0083(13) -0.0011(14)
C32 0.0206(15) 0.0141(14) 0.0108(14) 0.0022(11) 0.0045(11) 0.0023(11)
C33 0.0222(16) 0.0214(17) 0.0285(18) -0.0001(13) 0.0003(13) -0.0049(13)
C34 0.036(2) 0.035(2) 0.041(2) 0.0023(17) -0.0090(17) -0.0033(17)
C35 0.061(3) 0.038(2) 0.053(3) 0.001(2) -0.003(2) -0.031(2)
C36 0.0227(16) 0.0251(17) 0.0169(16) -0.0088(13) 0.0029(12) -0.0002(13)
C37 0.0292(19) 0.051(2) 0.030(2) -0.0130(18) -0.0028(15) -0.0013(17)
C38 0.039(2) 0.033(2) 0.0244(18) -0.0065(15) 0.0077(15) -0.0163(16)
N51 0.0342(15) 0.0212(14) 0.0067(12) 0.0052(10) -0.0036(10) -0.0152(12)
C52 0.065(3) 0.033(2) 0.0133(17) 0.0063(14) -0.0107(16) -0.0283(19)
C53 0.082(3) 0.031(2) 0.0110(16) -0.0021(14) 0.0022(17) -0.033(2)
O54 0.0447(15) 0.0260(13) 0.0189(12) 0.0073(10) -0.0013(10) -0.0163(11)
C55 0.0315(18) 0.0181(16) 0.0259(18) 0.0011(13) 0.0014(14) -0.0046(14)
C56 0.0310(18) 0.0186(16) 0.0270(18) 0.0001(13) 0.0032(14) -0.0090(14)
O57 0.0379(14) 0.0356(14) 0.0168(12) -0.0032(10) 0.0035(10) -0.0157(11)
C58 0.036(2) 0.033(2) 0.0231(18) 0.0015(15) 0.0077(15) -0.0127(16)
C59 0.042(2) 0.0243(18) 0.0259(19) 0.0009(14) 0.0152(15) -0.0090(15)
O60 0.0413(15) 0.0385(15) 0.0232(13) -0.0017(11) 0.0101(11) -0.0124(12)
C61 0.046(2) 0.039(2) 0.0152(17) 0.0001(14) 0.0024(15) -0.0180(17)
C62 0.057(2) 0.041(2) 0.0144(17) -0.0038(15) -0.0008(16) -0.0259(19)
O63 0.0456(15) 0.0342(14) 0.0123(12) -0.0035(10) 0.0063(10) -0.0084(11)
C64 0.0364(19) 0.0308(19) 0.0129(16) -0.0062(13) 0.0014(13) -0.0017(15)
C65 0.0205(16) 0.0378(19) 0.0125(15) 0.0098(13) 0.0019(12) -0.0083(14)
C66 0.0349(18) 0.0223(16) 0.0053(13) 0.0063(11) -0.0039(12) -0.0119(14)
C67 0.043(2) 0.0200(16) 0.0077(14) 0.0036(12) 0.0009(13) -0.0133(14)
N68 0.0309(14) 0.0187(13) 0.0067(12) 0.0022(10) 0.0023(10) -0.0101(11)
C69 0.0237(15) 0.0226(16) 0.0036(13) -0.0021(11) 0.0021(11) -0.0092(12)
C70 0.0165(14) 0.0171(14) 0.0053(13) -0.0010(10) 0.0002(10) -0.0040(11)
C71 0.0201(15) 0.0252(17) 0.0103(14) -0.0046(12) 0.0026(11) 0.0006(12)
C72 0.0314(18) 0.0177(16) 0.0174(16) -0.0045(12) 0.0012(13) 0.0058(13)
C73 0.0344(18) 0.0161(15) 0.0140(15) 0.0053(12) 0.0015(13) 0.0004(13)
C74 0.0247(16) 0.0154(15) 0.0102(14) 0.0009(11) 0.0030(11) -0.0014(12)
C75 0.0152(13) 0.0138(14) 0.0052(13) -0.0009(10) -0.0016(10) -0.0050(11)
N76 0.0226(13) 0.0118(12) 0.0062(11) 0.0007(9) 0.0067(9) -0.0031(10)
C77 0.0199(14) 0.0089(13) 0.0061(13) 0.0004(10) 0.0042(10) -0.0009(11)
C78 0.0198(15) 0.0140(14) 0.0105(14) -0.0006(11) 0.0013(11) 0.0003(11)
C79 0.0165(15) 0.0309(18) 0.0210(17) -0.0085(13) 0.0076(12) -0.0023(13)
C80 0.0236(16) 0.0329(18) 0.0161(16) -0.0101(13) 0.0110(13) -0.0029(14)
C81 0.0239(16) 0.0226(16) 0.0101(14) -0.0050(12) 0.0024(12) -0.0024(13)
C82 0.0216(14) 0.0103(13) 0.0051(13) 0.0012(10) 0.0026(10) -0.0016(11)
C83 0.0203(15) 0.0213(16) 0.0153(15) -0.0061(12) -0.0015(12) -0.0018(12)
C84 0.055(3) 0.036(2) 0.031(2) -0.0045(17) -0.0226(19) 0.0014(19)
C85 0.063(3) 0.048(2) 0.029(2) -0.0108(18) 0.0034(19) -0.038(2)
C86 0.0235(15) 0.0215(16) 0.0081(14) -0.0041(11) 0.0042(11) -0.0060(12)
C87 0.039(2) 0.0248(18) 0.0238(18) -0.0009(14) 0.0057(15) -0.0149(15)
C88 0.0218(16) 0.041(2) 0.0154(16) -0.0068(14) -0.0001(12) -0.0089(14)

loop_
_atom_type_symbol
_atom_type_description
_atom_type_scat_dispersion_real
_atom_type_scat_dispersion_imag
_atom_type_scat_source
C C 0.0033 0.0016 'International Tables Vol C Tables 4.2.6.8 and 6.1.1.4'
H H 0.0000 0.0000 'International Tables Vol C Tables 4.2.6.8 and 6.1.1.4'
N N 0.0061 0.0033 'International Tables Vol C Tables 4.2.6.8 and 6.1.1.4'
O O 0.0106 0.0060 'International Tables Vol C Tables 4.2.6.8 and 6.1.1.4'

loop_
_geom_angle_atom_site_label_1
_geom_angle_atom_site_label_2
_geom_angle_atom_site_label_3
_geom_angle
C16 N1 C15 112.1(2)
C16 N1 C2 108.4(2)
C15 N1 C2 112.0(2)
N1 C2 C3 116.1(3)
N1 C2 H2A 108.3
C3 C2 H2A 108.3
N1 C2 H2B 108.3
C3 C2 H2B 108.3
H2A C2 H2B 107.4
O4 C3 C2 109.3(3)
O4 C3 H3A 109.8
C2 C3 H3A 109.8
O4 C3 H3B 109.8
C2 C3 H3B 109.8
H3A C3 H3B 108.3
C3 O4 C5 113.0(2)
O4 C5 C6 109.3(3)
O4 C5 H5A 109.8
C6 C5 H5A 109.8
O4 C5 H5B 109.8
C6 C5 H5B 109.8
H5A C5 H5B 108.3
O7 C6 C5 107.4(3)
O7 C6 H6A 110.2
C5 C6 H6A 110.2
O7 C6 H6B 110.2
C5 C6 H6B 110.2
H6A C6 H6B 108.5
C8 O7 C6 114.2(2)
O7 C8 C9 107.9(3)
O7 C8 H8A 110.1
C9 C8 H8A 110.1
O7 C8 H8B 110.1
C9 C8 H8B 110.1
H8A C8 H8B 108.4
O10 C9 C8 108.6(3)
O10 C9 H9A 110.0
C8 C9 H9A 110.0
O10 C9 H9B 110.0
C8 C9 H9B 110.0
H9A C9 H9B 108.3
C11 O10 C9 115.2(2)
O10 C11 C12 108.7(2)
O10 C11 H11A 110.0
C12 C11 H11A 110.0
O10 C11 H11B 110.0
C12 C11 H11B 110.0
H11A C11 H11B 108.3
O13 C12 C11 114.8(3)
O13 C12 H12A 108.6
C11 C12 H12A 108.6
O13 C12 H12B 108.6
C11 C12 H12B 108.6
H12A C12 H12B 107.5
C14 O13 C12 114.6(2)
O13 C14 C15 107.1(2)
O13 C14 H14A 110.3
C15 C14 H14A 110.3
O13 C14 H14B 110.3
C15 C14 H14B 110.3
H14A C14 H14B 108.5
N1 C15 C14 111.9(2)
N1 C15 H15A 109.2
C14 C15 H15A 109.2
N1 C15 H15B 109.2
C14 C15 H15B 109.2
H15A C15 H15B 107.9
N1 C16 C17 113.3(2)
N1 C16 H16A 108.9
C17 C16 H16A 108.9
N1 C16 H16B 108.9
C17 C16 H16B 108.9
H16A C16 H16B 107.7
N18 C17 C16 108.8(2)
N18 C17 H17A 109.9
C16 C17 H17A 109.9
N18 C17 H17B 109.9
C16 C17 H17B 109.9
H17A C17 H17B 108.3
C19 N18 C17 117.1(3)
N18 C19 C20 125.0(3)
N18 C19 H19 117.5
C20 C19 H19 117.5
C21 C20 C25 118.9(3)
C21 C20 C19 117.9(3)
C25 C20 C19 123.2(3)
C22 C21 C20 122.5(3)
C22 C21 H21 118.8
C20 C21 H21 118.8
C21 C22 C23 118.5(3)
C21 C22 H22 120.7
C23 C22 H22 120.7
C24 C23 C22 120.6(3)
C24 C23 H23 119.7
C22 C23 H23 119.7
C23 C24 C25 121.3(3)
C23 C24 H24 119.3
C25 C24 H24 119.3
N26 C25 C24 121.8(3)
N26 C25 C20 120.1(2)
C24 C25 C20 118.2(3)
C25 N26 C27 125.0(2)
C25 N26 H26 116(2)
C27 N26 H26 118(2)
C28 C27 C32 121.7(3)
C28 C27 N26 119.2(3)
C32 C27 N26 119.1(3)
C29 C28 C27 118.1(3)
C29 C28 C33 119.9(3)
C27 C28 C33 122.0(3)
C30 C29 C28 121.0(3)
C30 C29 H29 119.5
C28 C29 H29 119.5
C29 C30 C31 120.5(3)
C29 C30 H30 119.8
C31 C30 H30 119.8
C30 C31 C32 121.2(3)
C30 C31 H31 119.4
C32 C31 H31 119.4
C31 C32 C27 117.5(3)
C31 C32 C36 121.3(3)
C27 C32 C36 121.2(3)
C28 C33 C34 110.2(3)
C28 C33 C35 112.2(3)
C34 C33 C35 110.6(3)
C28 C33 H33 107.9
C34 C33 H33 107.9
C35 C33 H33 107.9
C33 C34 H34A 109.5
C33 C34 H34B 109.5
H34A C34 H34B 109.5
C33 C34 H34C 109.5
H34A C34 H34C 109.5
H34B C34 H34C 109.5
C33 C35 H35A 109.5
C33 C35 H35B 109.5
H35A C35 H35B 109.5
C33 C35 H35C 109.5
H35A C35 H35C 109.5
H35B C35 H35C 109.5
C32 C36 C37 112.8(3)
C32 C36 C38 110.4(3)
C37 C36 C38 109.9(3)
C32 C36 H36 107.8
C37 C36 H36 107.8
C38 C36 H36 107.8
C36 C37 H37A 109.5
C36 C37 H37B 109.5
H37A C37 H37B 109.5
C36 C37 H37C 109.5
H37A C37 H37C 109.5
H37B C37 H37C 109.5
C36 C38 H38A 109.5
C36 C38 H38B 109.5
H38A C38 H38B 109.5
C36 C38 H38C 109.5
H38A C38 H38C 109.5
H38B C38 H38C 109.5
C52 N51 C66 110.5(2)
C52 N51 C65 111.4(3)
C66 N51 C65 111.4(3)
N51 C52 C53 113.9(3)
N51 C52 H52A 108.8
C53 C52 H52A 108.8
N51 C52 H52B 108.8
C53 C52 H52B 108.8
H52A C52 H52B 107.7
O54 C53 C52 110.9(3)
O54 C53 H53A 109.5
C52 C53 H53A 109.5
O54 C53 H53B 109.5
C52 C53 H53B 109.5
H53A C53 H53B 108.1
C53 O54 C55 110.4(3)
O54 C55 C56 110.1(3)
O54 C55 H55A 109.6
C56 C55 H55A 109.6
O54 C55 H55B 109.6
C56 C55 H55B 109.6
H55A C55 H55B 108.2
O57 C56 C55 110.6(3)
O57 C56 H56A 109.5
C55 C56 H56A 109.5
O57 C56 H56B 109.5
C55 C56 H56B 109.5
H56A C56 H56B 108.1
C58 O57 C56 110.8(2)
O57 C58 C59 110.9(3)
O57 C58 H58A 109.5
C59 C58 H58A 109.5
O57 C58 H58B 109.5
C59 C58 H58B 109.5
H58A C58 H58B 108.1
O60 C59 C58 111.5(3)
O60 C59 H59A 109.3
C58 C59 H59A 109.3
O60 C59 H59B 109.3
C58 C59 H59B 109.3
H59A C59 H59B 108.0
C61 O60 C59 113.2(3)
O60 C61 C62 110.8(3)
O60 C61 H61A 109.5
C62 C61 H61A 109.5
O60 C61 H61B 109.5
C62 C61 H61B 109.5
H61A C61 H61B 108.1
O63 C62 C61 113.5(3)
O63 C62 H62A 108.9
C61 C62 H62A 108.9
O63 C62 H62B 108.9
C61 C62 H62B 108.9
H62A C62 H62B 107.7
C62 O63 C64 111.9(3)
O63 C64 C65 109.0(3)
O63 C64 H64A 109.9
C65 C64 H64A 109.9
O63 C64 H64B 109.9
C65 C64 H64B 109.9
H64A C64 H64B 108.3
N51 C65 C64 111.3(3)
N51 C65 H65A 109.4
C64 C65 H65A 109.4
N51 C65 H65B 109.4
C64 C65 H65B 109.4
H65A C65 H65B 108.0
N51 C66 C67 113.1(2)
N51 C66 H66A 109.0
C67 C66 H66A 109.0
N51 C66 H66B 109.0
C67 C66 H66B 109.0
H66A C66 H66B 107.8
N68 C67 C66 108.8(2)
N68 C67 H67A 109.9
C66 C67 H67A 109.9
N68 C67 H67B 109.9
C66 C67 H67B 109.9
H67A C67 H67B 108.3
C69 N68 C67 118.2(3)
N68 C69 C70 125.1(3)
N68 C69 H69 117.4
C70 C69 H69 117.4
C71 C70 C75 119.1(3)
C71 C70 C69 118.5(3)
C75 C70 C69 122.5(3)
C72 C71 C70 122.7(3)
C72 C71 H71 118.7
C70 C71 H71 118.7
C71 C72 C73 118.3(3)
C71 C72 H72 120.8
C73 C72 H72 120.8
C74 C73 C72 120.9(3)
C74 C73 H73 119.6
C72 C73 H73 119.6
C73 C74 C75 121.1(3)
C73 C74 H74 119.4
C75 C74 H74 119.4
N76 C75 C74 121.9(2)
N76 C75 C70 120.2(2)
C74 C75 C70 117.9(3)
C75 N76 C77 126.0(2)
C75 N76 H76 114(2)
C77 N76 H76 119(2)
C78 C77 C82 121.3(3)
C78 C77 N76 119.6(2)
C82 C77 N76 119.1(2)
C79 C78 C77 118.5(3)
C79 C78 C83 119.9(3)
C77 C78 C83 121.6(3)
C80 C79 C78 120.8(3)
C80 C79 H79 119.6
C78 C79 H79 119.6
C81 C80 C79 120.3(3)
C81 C80 H80 119.8
C79 C80 H80 119.8
C80 C81 C82 121.0(3)
C80 C81 H81 119.5
C82 C81 H81 119.5
C81 C82 C77 118.1(3)
C81 C82 C86 121.1(3)
C77 C82 C86 120.8(2)
C78 C83 C84 111.0(3)
C78 C83 C85 111.9(3)
C84 C83 C85 109.9(3)
C78 C83 H83 108.0
C84 C83 H83 108.0
C85 C83 H83 108.0
C83 C84 H84A 109.5
C83 C84 H84B 109.5
H84A C84 H84B 109.5
C83 C84 H84C 109.5
H84A C84 H84C 109.5
H84B C84 H84C 109.5
C83 C85 H85A 109.5
C83 C85 H85B 109.5
H85A C85 H85B 109.5
C83 C85 H85C 109.5
H85A C85 H85C 109.5
H85B C85 H85C 109.5
C82 C86 C87 110.8(3)
C82 C86 C88 113.0(2)
C87 C86 C88 110.3(3)
C82 C86 H86 107.5
C87 C86 H86 107.5
C88 C86 H86 107.5
C86 C87 H87A 109.5
C86 C87 H87B 109.5
H87A C87 H87B 109.5
C86 C87 H87C 109.5
H87A C87 H87C 109.5
H87B C87 H87C 109.5
C86 C88 H88A 109.5
C86 C88 H88B 109.5
H88A C88 H88B 109.5
C86 C88 H88C 109.5
H88A C88 H88C 109.5
H88B C88 H88C 109.5

loop_
_geom_bond_atom_site_label_1
_geom_bond_atom_site_label_2
_geom_bond_distance
N1 C16 1.458(3)
N1 C15 1.469(4)
N1 C2 1.470(4)
C2 C3 1.503(4)
C2 H2A 0.9900
C2 H2B 0.9900
C3 O4 1.410(4)
C3 H3A 0.9900
C3 H3B 0.9900
O4 C5 1.419(4)
C5 C6 1.495(5)
C5 H5A 0.9900
C5 H5B 0.9900
C6 O7 1.424(4)
C6 H6A 0.9900
C6 H6B 0.9900
O7 C8 1.410(4)
C8 C9 1.489(5)
C8 H8A 0.9900
C8 H8B 0.9900
C9 O10 1.431(4)
C9 H9A 0.9900
C9 H9B 0.9900
O10 C11 1.403(4)
C11 C12 1.503(4)
C11 H11A 0.9900
C11 H11B 0.9900
C12 O13 1.429(4)
C12 H12A 0.9900
C12 H12B 0.9900
O13 C14 1.428(3)
C14 C15 1.520(4)
C14 H14A 0.9900
C14 H14B 0.9900
C15 H15A 0.9900
C15 H15B 0.9900
C16 C17 1.522(4)
C16 H16A 0.9900
C16 H16B 0.9900
C17 N18 1.461(4)
C17 H17A 0.9900
C17 H17B 0.9900
N18 C19 1.268(4)
C19 C20 1.465(4)
C19 H19 0.9500
C20 C21 1.399(4)
C20 C25 1.427(4)
C21 C22 1.381(5)
C21 H21 0.9500
C22 C23 1.401(5)
C22 H22 0.9500
C23 C24 1.386(4)
C23 H23 0.9500
C24 C25 1.406(4)
C24 H24 0.9500
C25 N26 1.369(4)
N26 C27 1.428(4)
N26 H26 0.83(4)
C27 C28 1.405(4)
C27 C32 1.411(4)
C28 C29 1.394(5)
C28 C33 1.515(5)
C29 C30 1.371(5)
C29 H29 0.9500
C30 C31 1.385(5)
C30 H30 0.9500
C31 C32 1.396(4)
C31 H31 0.9500
C32 C36 1.510(4)
C33 C34 1.533(5)
C33 C35 1.534(5)
C33 H33 1.0000
C34 H34A 0.9800
C34 H34B 0.9800
C34 H34C 0.9800
C35 H35A 0.9800
C35 H35B 0.9800
C35 H35C 0.9800
C36 C37 1.525(5)
C36 C38 1.532(5)
C36 H36 1.0000
C37 H37A 0.9800
C37 H37B 0.9800
C37 H37C 0.9800
C38 H38A 0.9800
C38 H38B 0.9800
C38 H38C 0.9800
N51 C52 1.456(4)
N51 C66 1.472(4)
N51 C65 1.481(4)
C52 C53 1.524(5)
C52 H52A 0.9900
C52 H52B 0.9900
C53 O54 1.408(4)
C53 H53A 0.9900
C53 H53B 0.9900
O54 C55 1.421(4)
C55 C56 1.489(5)
C55 H55A 0.9900
C55 H55B 0.9900
C56 O57 1.460(4)
C56 H56A 0.9900
C56 H56B 0.9900
O57 C58 1.437(4)
C58 C59 1.531(5)
C58 H58A 0.9900
C58 H58B 0.9900
C59 O60 1.413(4)
C59 H59A 0.9900
C59 H59B 0.9900
O60 C61 1.407(4)
C61 C62 1.499(5)
C61 H61A 0.9900
C61 H61B 0.9900
C62 O63 1.422(4)
C62 H62A 0.9900
C62 H62B 0.9900
O63 C64 1.436(4)
C64 C65 1.507(4)
C64 H64A 0.9900
C64 H64B 0.9900
C65 H65A 0.9900
C65 H65B 0.9900
C66 C67 1.511(4)
C66 H66A 0.9900
C66 H66B 0.9900
C67 N68 1.463(4)
C67 H67A 0.9900
C67 H67B 0.9900
N68 C69 1.265(4)
C69 C70 1.465(4)
C69 H69 0.9500
C70 C71 1.397(4)
C70 C75 1.425(4)
C71 C72 1.371(4)
C71 H71 0.9500
C72 C73 1.404(4)
C72 H72 0.9500
C73 C74 1.382(4)
C73 H73 0.9500
C74 C75 1.409(4)
C74 H74 0.9500
C75 N76 1.364(4)
N76 C77 1.431(3)
N76 H76 0.81(4)
C77 C78 1.401(4)
C77 C82 1.408(4)
C78 C79 1.394(4)
C78 C83 1.519(4)
C79 C80 1.383(5)
C79 H79 0.9500
C80 C81 1.381(4)
C80 H80 0.9500
C81 C82 1.397(4)
C81 H81 0.9500
C82 C86 1.519(4)
C83 C84 1.523(5)
C83 C85 1.528(5)
C83 H83 1.0000
C84 H84A 0.9800
C84 H84B 0.9800
C84 H84C 0.9800
C85 H85A 0.9800
C85 H85B 0.9800
C85 H85C 0.9800
C86 C87 1.527(4)
C86 C88 1.533(4)
C86 H86 1.0000
C87 H87A 0.9800
C87 H87B 0.9800
C87 H87C 0.9800
C88 H88A 0.9800
C88 H88B 0.9800
C88 H88C 0.9800

loop_
_geom_torsion_atom_site_label_1
_geom_torsion_atom_site_label_2
_geom_torsion_atom_site_label_3
_geom_torsion_atom_site_label_4
_geom_torsion
C16 N1 C2 C3 172.8(3)
C15 N1 C2 C3 -63.0(3)
N1 C2 C3 O4 -62.3(4)
C2 C3 O4 C5 -166.2(3)
C3 O4 C5 C6 -143.3(3)
O4 C5 C6 O7 76.8(3)
C5 C6 O7 C8 -167.5(3)
C6 O7 C8 C9 173.3(3)
O7 C8 C9 O10 -65.9(3)
C8 C9 O10 C11 153.9(3)
C9 O10 C11 C12 -178.7(2)
O10 C11 C12 O13 74.9(3)
C11 C12 O13 C14 -75.8(3)
C12 O13 C14 C15 -162.0(2)
C16 N1 C15 C14 -132.6(3)
C2 N1 C15 C14 105.2(3)
O13 C14 C15 N1 -176.1(2)
C15 N1 C16 C17 77.0(3)
C2 N1 C16 C17 -158.9(3)
N1 C16 C17 N18 -178.5(2)
C16 C17 N18 C19 114.8(3)
C17 N18 C19 C20 -175.1(3)
N18 C19 C20 C21 178.6(3)
N18 C19 C20 C25 -0.7(4)
C25 C20 C21 C22 -0.6(4)
C19 C20 C21 C22 -179.9(3)
C20 C21 C22 C23 0.3(5)
C21 C22 C23 C24 0.3(5)
C22 C23 C24 C25 -0.5(5)
C23 C24 C25 N26 179.9(3)
C23 C24 C25 C20 0.1(4)
C21 C20 C25 N26 -179.4(3)
C19 C20 C25 N26 0.0(4)
C21 C20 C25 C24 0.4(4)
C19 C20 C25 C24 179.7(3)
C24 C25 N26 C27 -4.1(4)
C20 C25 N26 C27 175.6(3)
C25 N26 C27 C28 82.6(4)
C25 N26 C27 C32 -99.7(3)
C32 C27 C28 C29 -0.1(4)
N26 C27 C28 C29 177.5(3)
C32 C27 C28 C33 -178.5(3)
N26 C27 C28 C33 -0.9(4)
C27 C28 C29 C30 -1.9(5)
C33 C28 C29 C30 176.5(3)
C28 C29 C30 C31 2.6(6)
C29 C30 C31 C32 -1.3(5)
C30 C31 C32 C27 -0.7(5)
C30 C31 C32 C36 -179.5(3)
C28 C27 C32 C31 1.4(4)
N26 C27 C32 C31 -176.2(3)
C28 C27 C32 C36 -179.8(3)
N26 C27 C32 C36 2.6(4)
C29 C28 C33 C34 -75.6(4)
C27 C28 C33 C34 102.7(4)
C29 C28 C33 C35 48.1(4)
C27 C28 C33 C35 -133.6(3)
C31 C32 C36 C37 -26.3(4)
C27 C32 C36 C37 154.9(3)
C31 C32 C36 C38 97.1(3)
C27 C32 C36 C38 -81.7(3)
C66 N51 C52 C53 -153.6(3)
C65 N51 C52 C53 82.1(4)
N51 C52 C53 O54 -71.7(4)
C52 C53 O54 C55 -177.8(3)
C53 O54 C55 C56 177.2(3)
O54 C55 C56 O57 69.9(3)
C55 C56 O57 C58 -168.4(3)
C56 O57 C58 C59 -179.2(3)
O57 C58 C59 O60 -66.7(4)
C58 C59 O60 C61 94.9(3)
C59 O60 C61 C62 -170.4(3)
O60 C61 C62 O63 71.8(4)
C61 C62 O63 C64 75.5(4)
C62 O63 C64 C65 177.5(3)
C52 N51 C65 C64 -119.0(3)
C66 N51 C65 C64 117.1(3)
O63 C64 C65 N51 -173.8(3)
C52 N51 C66 C67 170.8(3)
C65 N51 C66 C67 -64.9(4)
N51 C66 C67 N68 -173.0(3)
C66 C67 N68 C69 -111.0(3)
C67 N68 C69 C70 179.4(3)
N68 C69 C70 C71 177.5(3)
N68 C69 C70 C75 -2.9(4)
C75 C70 C71 C72 0.4(4)
C69 C70 C71 C72 180.0(3)
C70 C71 C72 C73 -1.0(5)
C71 C72 C73 C74 1.3(5)
C72 C73 C74 C75 -1.0(5)
C73 C74 C75 N76 179.7(3)
C73 C74 C75 C70 0.3(4)
C71 C70 C75 N76 -179.5(3)
C69 C70 C75 N76 0.9(4)
C71 C70 C75 C74 0.0(4)
C69 C70 C75 C74 -179.6(3)
C74 C75 N76 C77 0.7(4)
C70 C75 N76 C77 -179.9(3)
C75 N76 C77 C78 -82.2(4)
C75 N76 C77 C82 100.8(3)
C82 C77 C78 C79 1.4(4)
N76 C77 C78 C79 -175.6(3)
C82 C77 C78 C83 -179.3(3)
N76 C77 C78 C83 3.7(4)
C77 C78 C79 C80 0.5(5)
C83 C78 C79 C80 -178.8(3)
C78 C79 C80 C81 -1.7(5)
C79 C80 C81 C82 1.1(5)
C80 C81 C82 C77 0.7(4)
C80 C81 C82 C86 179.6(3)
C78 C77 C82 C81 -2.0(4)
N76 C77 C82 C81 175.1(3)
C78 C77 C82 C86 179.1(3)
N76 C77 C82 C86 -3.8(4)
C79 C78 C83 C84 80.1(4)
C77 C78 C83 C84 -99.2(4)
C79 C78 C83 C85 -43.0(4)
C77 C78 C83 C85 137.7(3)
C81 C82 C86 C87 -98.1(3)
C77 C82 C86 C87 80.8(3)
C81 C82 C86 C88 26.3(4)
C77 C82 C86 C88 -154.9(3)
